data_7218523
loop_
_publ_author_name
'Tominaka, Satoshi'
'Cheetham, Tony'

_publ_section_title
;
 Intrinsic and Extrinsic Proton Conductivity in Metal-Organic Frameworks
;
_journal_name_full 'RSC Adv.'
_journal_paper_doi 10.1039/C4RA11473F
_journal_year 2014
_chemical_formula_moiety 'C6 H4 S4, N O3'
_chemical_formula_sum 'C6 H4 N O3 S4'
_chemical_formula_weight 266.34
_chemical_name_systematic 'Tetrathiafulvalene nitrate'
_space_group_crystal_system monoclinic
_space_group_IT_number 14
_space_group_name_Hall '-P 2yn'
_space_group_name_H-M_alt 'P 1 21/n 1'
_symmetry_space_group_name_Hall '-P 2yn'
_symmetry_space_group_name_H-M 'P 1 21/n 1'
_atom_sites_solution_hydrogens geom
_atom_sites_solution_primary direct
_atom_sites_solution_secondary difmap
_audit_creation_date 2013-12-07
_audit_creation_method
;
Olex2 1.2
(compiled 2013.11.15 svn.r2834 for OlexSys, GUI svn.r4720)
;
_cell_angle_alpha 90.00
_cell_angle_beta 90.657(2)
_cell_angle_gamma 90.00
_cell_formula_units_Z 8
_cell_length_a 7.03490(14)
_cell_length_b 16.2047(3)
_cell_length_c 16.4670(4)
_cell_measurement_reflns_used 7034
_cell_measurement_temperature 120.3(8)
_cell_measurement_theta_max 71.2030
_cell_measurement_theta_min 3.8190
_cell_volume 1877.09(7)
_computing_cell_refinement
;
CrysAlisPro, Agilent Technologies,
Version 1.171.36.28 (release 01-02-2013 CrysAlis171 .NET)
(compiled Feb  1 2013,16:14:44)
;
_computing_data_collection
;
CrysAlisPro, Agilent Technologies,
Version 1.171.36.28 (release 01-02-2013 CrysAlis171 .NET)
(compiled Feb  1 2013,16:14:44)
;
_computing_data_reduction
;
CrysAlisPro, Agilent Technologies,
Version 1.171.36.28 (release 01-02-2013 CrysAlis171 .NET)
(compiled Feb  1 2013,16:14:44)
;
_computing_molecular_graphics 'Olex2 (Dolomanov et al., 2009)'
_computing_publication_material 'Olex2 (Dolomanov et al., 2009)'
_computing_structure_refinement 'ShelXL (Sheldrick, 2008)'
_computing_structure_solution 'ShelXS (Sheldrick, 2008)'
_diffrn_ambient_temperature 120.3(8)
_diffrn_detector_area_resol_mean 16.1183
_diffrn_measured_fraction_theta_full 0.967
_diffrn_measured_fraction_theta_max 0.967
_diffrn_measurement_device_type 'Xcalibur, Eos, Gemini ultra'
_diffrn_measurement_method '\w scans'
_diffrn_orient_matrix_UB_11 -0.1970971000
_diffrn_orient_matrix_UB_12 -0.0085087000
_diffrn_orient_matrix_UB_13 0.0390147000
_diffrn_orient_matrix_UB_21 -0.0098840000
_diffrn_orient_matrix_UB_22 0.0943574000
_diffrn_orient_matrix_UB_23 0.0104532000
_diffrn_orient_matrix_UB_31 -0.0950901000
_diffrn_orient_matrix_UB_32 0.0077667000
_diffrn_orient_matrix_UB_33 -0.0843774000
_diffrn_radiation_monochromator mirror
_diffrn_radiation_type CuK\a
_diffrn_radiation_wavelength 1.54184
_diffrn_reflns_av_R_equivalents 0.0580
_diffrn_reflns_av_unetI/netI 0.0354
_diffrn_reflns_limit_h_max 8
_diffrn_reflns_limit_h_min -8
_diffrn_reflns_limit_k_max 19
_diffrn_reflns_limit_k_min -19
_diffrn_reflns_limit_l_max 15
_diffrn_reflns_limit_l_min -20
_diffrn_reflns_number 13939
_diffrn_reflns_theta_full 71.14
_diffrn_reflns_theta_max 71.14
_diffrn_reflns_theta_min 3.83
_diffrn_source 'Enhance Ultra (Cu) X-ray Source'
_exptl_absorpt_coefficient_mu 9.166
_exptl_absorpt_correction_T_max 0.596
_exptl_absorpt_correction_T_min 0.043
_exptl_absorpt_correction_type analytical
_exptl_absorpt_process_details
;
CrysAlisPro, Agilent Technologies,
Version 1.171.36.28 (release 01-02-2013 CrysAlis171 .NET)
(compiled Feb  1 2013,16:14:44)
Analytical numeric absorption correction using a multifaceted crystal
            model based on expressions derived by R.C. Clark & J.S. Reid.
(Clark, R. C. & Reid, J. S. (1995). Acta Cryst. A51, 887-897)
;
_exptl_crystal_colour 'clear dark red'
_exptl_crystal_colour_lustre clear
_exptl_crystal_colour_modifier dark
_exptl_crystal_colour_primary red
_exptl_crystal_density_diffrn 1.885
_exptl_crystal_density_method 'not measured'
_exptl_crystal_description hexagonal
_exptl_crystal_F_000 1080
_exptl_crystal_size_max 0.7591
_exptl_crystal_size_mid 0.3042
_exptl_crystal_size_min 0.0588
_refine_diff_density_max 0.924
_refine_diff_density_min -0.547
_refine_diff_density_rms 0.141
_refine_ls_extinction_method none
_refine_ls_goodness_of_fit_ref 1.115
_refine_ls_hydrogen_treatment constr
_refine_ls_matrix_type full
_refine_ls_number_parameters 253
_refine_ls_number_reflns 3520
_refine_ls_number_restraints 0
_refine_ls_restrained_S_all 1.115
_refine_ls_R_factor_all 0.0527
_refine_ls_R_factor_gt 0.0499
_refine_ls_shift/su_max 0.000
_refine_ls_shift/su_mean 0.000
_refine_ls_structure_factor_coef Fsqd
_refine_ls_weighting_details 'calc w=1/[\s^2^(Fo^2^)+(0.0837P)^2^+1.6583P] where P=(Fo^2^+2Fc^2^)/3'
_refine_ls_weighting_scheme calc
_refine_ls_wR_factor_gt 0.1398
_refine_ls_wR_factor_ref 0.1427
_reflns_number_gt 3208
_reflns_number_total 3520
_reflns_threshold_expression >2sigma(I)
_cod_data_source_file c4ra11473f4.cif
_cod_data_source_block TTF-nitrate_120K
_cod_database_code 7218523
_chemical_oxdiff_formula 'S8 O6 N2 H8 C12'
_chemical_oxdiff_usercomment 120k-373K-120K
_reflns_odcompleteness_completeness 96.41
_reflns_odcompleteness_iscentric 1
_reflns_odcompleteness_theta 70.93
_olex2_refinement_description
;
1. Fixed Uiso
 At 1.2 times of:
  All C(H) groups
2.a Aromatic/amide H refined with riding coordinates:
 C14(H14), C15(H15), C11(H11), C12(H12), C13(H13), C2(H2), C3(H3), C16(H16)
;

loop_
_space_group_symop_id
_space_group_symop_operation_xyz
1 'x, y, z'
2 '-x+1/2, y+1/2, -z+1/2'
3 '-x, -y, -z'
4 'x-1/2, -y-1/2, z-1/2'

loop_
_atom_site_label
_atom_site_type_symbol
_atom_site_fract_x
_atom_site_fract_y
_atom_site_fract_z
_atom_site_U_iso_or_equiv
_atom_site_adp_type
_atom_site_occupancy
_atom_site_symmetry_multiplicity
_atom_site_calc_flag
_atom_site_refinement_flags_posn
S1 S 0.17173(11) 0.11573(5) 0.41932(5) 0.0260(2) Uani 1 1 d .
S4 S 0.29635(11) -0.08609(5) 0.58605(5) 0.0257(2) Uani 1 1 d .
S5 S 0.17985(11) 0.10532(5) 0.59584(5) 0.0256(2) Uani 1 1 d .
S8 S 0.28891(11) -0.07823(5) 0.40981(5) 0.0264(2) Uani 1 1 d .
S2 S 0.19143(11) -0.38551(4) 0.58649(5) 0.0251(2) Uani 1 1 d .
S3 S 0.17885(11) -0.40894(5) 0.38942(5) 0.0262(2) Uani 1 1 d .
S6 S 0.28104(11) -0.58191(4) 0.41147(5) 0.0247(2) Uani 1 1 d .
S7 S 0.29075(11) -0.55936(5) 0.60383(5) 0.0263(2) Uani 1 1 d .
C6 C 0.2354(4) -0.47822(18) 0.5400(2) 0.0242(6) Uani 1 1 d .
C14 C 0.2547(4) -0.5475(2) 0.3131(2) 0.0272(7) Uani 1 1 d .
H14 H 0.2729 -0.5824 0.2690 0.033 Uiso 1 1 calc R
C15 C 0.2292(5) -0.4219(2) 0.6838(2) 0.0287(7) Uani 1 1 d .
H15 H 0.2175 -0.3877 0.7289 0.034 Uiso 1 1 calc R
C20 C 0.2304(4) -0.48835(18) 0.4555(2) 0.0243(6) Uani 1 1 d .
C1 C 0.2612(4) -0.02712(19) 0.50031(19) 0.0243(6) Uani 1 1 d .
C9 C 0.2080(4) 0.05589(19) 0.5045(2) 0.0238(6) Uani 1 1 d .
C11 C 0.1404(4) 0.20172(19) 0.5538(2) 0.0278(7) Uani 1 1 d .
H11 H 0.1227 0.2482 0.5859 0.033 Uiso 1 1 calc R
C12 C 0.2071(5) -0.4685(2) 0.3031(2) 0.0289(7) Uani 1 1 d .
H12 H 0.1897 -0.4461 0.2515 0.035 Uiso 1 1 calc R
C13 C 0.3531(5) -0.17155(19) 0.4532(2) 0.0282(7) Uani 1 1 d .
H13 H 0.3828 -0.2173 0.4217 0.034 Uiso 1 1 calc R
C2 C 0.2762(5) -0.5015(2) 0.6915(2) 0.0300(7) Uani 1 1 d .
H2 H 0.3001 -0.5249 0.7422 0.036 Uiso 1 1 calc R
C3 C 0.3577(4) -0.17459(19) 0.5343(2) 0.0278(7) Uani 1 1 d .
H3 H 0.3926 -0.2225 0.5617 0.033 Uiso 1 1 calc R
C16 C 0.1366(4) 0.20593(19) 0.4728(2) 0.0283(7) Uani 1 1 d .
H16 H 0.1158 0.2558 0.4461 0.034 Uiso 1 1 calc R
O4 O 0.0891(4) -0.24401(15) 0.67422(15) 0.0390(6) Uani 1 1 d .
N5 N 0.0614(4) -0.22548(17) 0.74653(17) 0.0283(6) Uani 1 1 d .
N7 N 0.4388(4) -0.75115(16) 0.26486(17) 0.0272(6) Uani 1 1 d .
O8 O 0.4055(4) -0.72577(16) 0.33542(15) 0.0411(6) Uani 1 1 d .
O1 O 0.5100(4) -0.82078(15) 0.25468(18) 0.0409(7) Uani 1 1 d .
O2 O 0.0911(4) -0.27771(17) 0.80106(16) 0.0413(6) Uani 1 1 d .
O3 O 0.0078(4) -0.15441(16) 0.76463(17) 0.0393(6) Uani 1 1 d .
O5 O 0.4000(4) -0.70547(19) 0.20606(17) 0.0466(7) Uani 1 1 d .

loop_
_atom_site_aniso_label
_atom_site_aniso_U_11
_atom_site_aniso_U_22
_atom_site_aniso_U_33
_atom_site_aniso_U_23
_atom_site_aniso_U_13
_atom_site_aniso_U_12
S1 0.0305(4) 0.0274(4) 0.0201(4) 0.0032(3) 0.0013(3) -0.0002(3)
S4 0.0321(4) 0.0251(4) 0.0198(4) 0.0012(3) 0.0010(3) 0.0004(3)
S5 0.0324(4) 0.0248(4) 0.0196(4) -0.0002(3) 0.0005(3) 0.0000(3)
S8 0.0319(4) 0.0273(4) 0.0201(4) -0.0012(3) 0.0018(3) -0.0005(3)
S2 0.0293(4) 0.0212(4) 0.0248(4) -0.0012(3) 0.0015(3) 0.0004(3)
S3 0.0311(4) 0.0214(4) 0.0262(5) 0.0028(3) 0.0041(3) 0.0008(3)
S6 0.0292(4) 0.0215(4) 0.0235(4) 0.0002(3) 0.0024(3) 0.0015(3)
S7 0.0313(4) 0.0232(4) 0.0244(4) 0.0013(3) 0.0025(3) 0.0022(3)
C6 0.0245(14) 0.0215(13) 0.0266(17) 0.0011(12) 0.0024(12) -0.0007(11)
C14 0.0318(16) 0.0277(15) 0.0224(17) -0.0006(13) 0.0048(12) 0.0002(12)
C15 0.0334(16) 0.0287(16) 0.0239(18) -0.0012(13) 0.0006(13) 0.0026(12)
C20 0.0261(14) 0.0197(13) 0.0272(17) 0.0013(12) 0.0021(12) -0.0022(11)
C1 0.0272(14) 0.0255(14) 0.0204(17) 0.0001(12) 0.0025(12) -0.0027(12)
C9 0.0255(14) 0.0248(15) 0.0211(16) 0.0015(12) 0.0022(12) -0.0021(11)
C11 0.0313(16) 0.0225(14) 0.0298(18) -0.0006(12) 0.0018(13) 0.0022(12)
C12 0.0329(16) 0.0296(16) 0.0242(17) 0.0036(13) 0.0044(13) 0.0006(12)
C13 0.0323(16) 0.0235(15) 0.0288(18) -0.0015(12) 0.0034(13) 0.0006(12)
C2 0.0332(16) 0.0324(17) 0.0245(18) -0.0020(13) 0.0012(13) 0.0012(13)
C3 0.0299(15) 0.0238(15) 0.0296(18) -0.0001(12) 0.0006(13) 0.0001(11)
C16 0.0295(15) 0.0238(14) 0.0315(19) 0.0026(13) 0.0008(13) -0.0002(12)
O4 0.0651(17) 0.0321(12) 0.0199(13) -0.0016(10) 0.0000(11) 0.0053(11)
N5 0.0286(13) 0.0311(14) 0.0252(15) -0.0011(11) -0.0007(11) 0.0027(11)
N7 0.0299(13) 0.0272(13) 0.0245(15) -0.0016(11) 0.0024(11) -0.0016(10)
O8 0.0615(16) 0.0399(13) 0.0221(13) 0.0013(11) 0.0051(11) 0.0142(12)
O1 0.0419(14) 0.0292(12) 0.0516(18) -0.0111(11) 0.0026(12) 0.0026(10)
O2 0.0556(16) 0.0422(14) 0.0261(14) 0.0101(11) 0.0054(11) 0.0134(12)
O3 0.0476(15) 0.0314(12) 0.0390(15) -0.0075(11) 0.0025(12) 0.0100(11)
O5 0.0603(17) 0.0537(16) 0.0258(14) 0.0089(12) 0.0053(12) 0.0136(13)

loop_
_atom_type_symbol
_atom_type_description
_atom_type_scat_dispersion_real
_atom_type_scat_dispersion_imag
_atom_type_scat_source
C C 0.0181 0.0091 'International Tables Vol C Tables 4.2.6.8 and 6.1.1.4'
H H 0.0000 0.0000 'International Tables Vol C Tables 4.2.6.8 and 6.1.1.4'
N N 0.0311 0.0180 'International Tables Vol C Tables 4.2.6.8 and 6.1.1.4'
O O 0.0492 0.0322 'International Tables Vol C Tables 4.2.6.8 and 6.1.1.4'
S S 0.3331 0.5567 'International Tables Vol C Tables 4.2.6.8 and 6.1.1.4'

loop_
_exptl_crystal_face_index_h
_exptl_crystal_face_index_k
_exptl_crystal_face_index_l
_exptl_crystal_face_perp_dist
_exptl_oxdiff_crystal_face_indexfrac_h
_exptl_oxdiff_crystal_face_indexfrac_k
_exptl_oxdiff_crystal_face_indexfrac_l
_exptl_oxdiff_crystal_face_x
_exptl_oxdiff_crystal_face_y
_exptl_oxdiff_crystal_face_z
0 2 -11 0.1298 0.0024 1.9841 -10.9902 -0.4461 0.0723 0.9425
0 -2 11 0.1588 -0.0024 -1.9841 10.9902 0.4461 -0.0723 -0.9425
0 -11 0 0.0439 0.0019 -10.9978 0.0002 0.0932 -1.0377 -0.0856
0 11 0 0.0149 -0.0019 10.9978 -0.0002 -0.0932 1.0377 0.0856
4 0 4 0.3595 3.9964 0.0077 3.9984 -0.6317 0.0030 -0.7173
-4 0 -4 0.3595 -3.9964 -0.0077 -3.9984 0.6317 -0.0030 0.7173
4 2 -4 0.3388 3.9981 1.9960 -3.9945 -0.9608 0.1071 -0.0276
-4 -2 4 0.3148 -3.9981 -1.9960 3.9945 0.9608 -0.1071 0.0276

loop_
_geom_angle_atom_site_label_1
_geom_angle_atom_site_label_2
_geom_angle_atom_site_label_3
_geom_angle
C9 S1 C16 94.72(16)
C1 S4 C3 95.20(16)
C9 S5 C11 95.17(16)
C1 S8 C13 95.42(16)
C6 S2 C15 95.12(16)
C20 S3 C12 94.43(16)
C20 S6 C14 95.18(16)
C2 S7 C6 94.65(16)
S2 C6 S7 115.81(19)
C20 C6 S2 122.9(2)
C20 C6 S7 121.3(2)
C12 C14 S6 116.8(3)
C2 C15 S2 116.9(3)
S6 C20 S3 115.87(19)
C6 C20 S3 122.9(2)
C6 C20 S6 121.3(2)
S8 C1 S4 115.30(18)
C9 C1 S4 122.0(3)
C9 C1 S8 122.7(3)
S5 C9 S1 115.67(18)
C1 C9 S1 122.6(3)
C1 C9 S5 121.7(3)
C16 C11 S5 116.6(2)
C14 C12 S3 117.7(3)
C3 C13 S8 116.6(2)
C15 C2 S7 117.5(3)
C13 C3 S4 117.4(3)
C11 C16 S1 117.7(2)
O4 N5 O2 119.8(3)
O4 N5 O3 120.1(3)
O3 N5 O2 120.1(3)
O1 N7 O8 120.0(3)
O5 N7 O8 118.8(3)
O5 N7 O1 121.2(3)

loop_
_geom_bond_atom_site_label_1
_geom_bond_atom_site_label_2
_geom_bond_distance
S1 C9 1.722(3)
S1 C16 1.725(3)
S4 C1 1.720(3)
S4 C3 1.726(3)
S5 C9 1.717(3)
S5 C11 1.730(3)
S8 C1 1.718(3)
S8 C13 1.731(3)
S2 C6 1.716(3)
S2 C15 1.726(4)
S3 C20 1.721(3)
S3 C12 1.732(3)
S6 C14 1.722(3)
S6 C20 1.719(3)
S7 C6 1.726(3)
S7 C2 1.725(3)
C6 C20 1.401(5)
C14 C12 1.334(5)
C15 C2 1.338(5)
C1 C9 1.398(5)
C11 C16 1.336(5)
C13 C3 1.336(5)
O4 N5 1.246(4)
N5 O2 1.250(4)
N5 O3 1.249(4)
N7 O8 1.257(4)
N7 O1 1.247(4)
N7 O5 1.247(4)
